data_9017507
loop_
_publ_author_name
'Slack, G. A.'
'Hejna, C. I.'
'Garbauskas, M. F.'
'Kasper, J. S.'

_publ_section_title
;
 The crystal structure and density of beta-rhombohedral boron
 Note: beta-phase
;
_journal_name_full 'Journal of Solid State Chemistry'
_journal_page_first 52
_journal_page_last 63
_journal_volume 76
_journal_year 1988
_chemical_compound_source Synthetic
_chemical_formula_sum B
_chemical_name_mineral Boron
_space_group_IT_number 166
_space_group_name_Hall '-R 3 2"'
_space_group_name_H-M_alt 'R -3 m :H'
_symmetry_space_group_name_H-M 'R -3 m :H'
_cell_angle_alpha 90
_cell_angle_beta 90
_cell_angle_gamma 120
_cell_length_a 10.932
_cell_length_b 10.932
_cell_length_c 23.819
_cell_formula_units_Z 324
_cell_volume 2465.207
_database_code_amcsd 0020598
_exptl_crystal_density_diffrn 2.335
_cod_data_source_file inputs/fixed/downloads/16/16862.cif
_cod_data_source_block 16862
_cod_depositor_comments
;

2024-06-04
Z value and formula fixed to values more according to usual
chemical conventions.                 miguel
;
_cod_original_formula_sum B35.62
_cod_original_formula_units_Z 9
_cod_original_sg_symbol_H-M 'R -3 m'
_cod_database_code 9017507

loop_
_space_group_symop_operation_xyz
x,y,z
2/3+x,1/3+y,1/3+z
1/3+x,2/3+y,2/3+z
x,x-y,z
2/3+x,1/3+x-y,1/3+z
1/3+x,2/3+x-y,2/3+z
y,x,-z
2/3+y,1/3+x,1/3-z
1/3+y,2/3+x,2/3-z
-x+y,y,z
2/3-x+y,1/3+y,1/3+z
1/3-x+y,2/3+y,2/3+z
-x,-x+y,-z
2/3-x,1/3-x+y,1/3-z
1/3-x,2/3-x+y,2/3-z
-y,-x,z
2/3-y,1/3-x,1/3+z
1/3-y,2/3-x,2/3+z
x-y,-y,-z
2/3+x-y,1/3-y,1/3-z
1/3+x-y,2/3-y,2/3-z
y,-x+y,-z
2/3+y,1/3-x+y,1/3-z
1/3+y,2/3-x+y,2/3-z
-x+y,-x,z
2/3-x+y,1/3-x,1/3+z
1/3-x+y,2/3-x,2/3+z
-x,-y,-z
2/3-x,1/3-y,1/3-z
1/3-x,2/3-y,2/3-z
-y,x-y,z
2/3-y,1/3+x-y,1/3+z
1/3-y,2/3+x-y,2/3+z
x-y,x,-z
2/3+x-y,1/3+x,1/3-z
1/3+x-y,2/3+x,2/3-z

loop_
_atom_site_label
_atom_site_fract_x
_atom_site_fract_y
_atom_site_fract_z
_atom_site_occupancy
_atom_site_U_iso_or_equiv
B1 0.17300 0.17410 0.17670 1.00000 0.00600
B2 0.31910 0.29570 0.12940 1.00000 0.00600
B3 0.26140 0.21750 0.41970 1.00000 0.00600
B4 0.23490 0.25160 0.34690 1.00000 0.00600
B5 0.05450 0.10900 0.94370 1.00000 0.00500
B6 0.08650 0.17300 0.01320 1.00000 0.00500
B7 0.10980 0.21960 0.88600 1.00000 0.00500
B8 0.17050 0.34100 0.02800 1.00000 0.00500
B9 0.12870 0.25740 0.76660 1.00000 0.00500
B10 0.10200 0.20400 0.69850 1.00000 0.00500
B11 0.05640 0.11280 0.32660 1.00000 0.00500
B12 0.08970 0.17940 0.39900 1.00000 0.00500
B13 0.05790 0.11580 0.55380 0.74500 0.01100
B14 0.00000 0.00000 0.38550 1.00000 0.00500
B15 0.00000 0.00000 0.50000 1.00000 0.01400
B16 0.05460 0.10920 0.11760 0.27200 0.00900
B17 0.08330 0.16660 0.47600 0.08500 0.04300
B18 0.14400 0.28800 0.52390 0.06600 0.00600
B19 0.18050 0.36100 0.53470 0.06800 0.00600
B20 0.20670 0.22800 0.07110 0.03700 0.01100

loop_
_cod_related_entry_id
_cod_related_entry_database
_cod_related_entry_code
1 AMCSD 0020598
